data_7158458
loop_
_publ_author_name
'Li, Tong-Hao'
'Du, Da-Ming'

_publ_section_title
;
 Asymmetric synthesis of isoxazole and trifluoromethyl-containing
 3,2'-pyrrolidinyl dispirooxindoles <i>via</i> squaramide-catalysed [3 +
 2] cycloaddition reactions.
;
_journal_issue 4
_journal_name_full 'Organic &amp; biomolecular chemistry'
_journal_page_first 817
_journal_page_last 823
_journal_paper_doi 10.1039/d1ob02350k
_journal_volume 20
_journal_year 2022
_chemical_absolute_configuration ad
_chemical_formula_moiety 'C37 H27 Br F3 N5 O5'
_chemical_formula_sum 'C37 H27 Br F3 N5 O5'
_chemical_formula_weight 758.54
_chemical_melting_point 474.0(10)
_chemical_name_systematic
(3R,3'R,4'S,5'S)-1,1''-Dibenzyl-7-bromo-4'-(3-methyl-4-nitroisoxazol-5-yl)-5'-(trifluoromethyl)dispiro[indoline-3,2'-pyrrolidine-3',3''-indoline]-2,2''-dione
_space_group_crystal_system orthorhombic
_space_group_IT_number 19
_space_group_name_Hall 'P 2ac 2ab'
_space_group_name_H-M_alt 'P 21 21 21'
_atom_sites_solution_hydrogens geom
_atom_sites_solution_primary dual
_audit_creation_date 2021-11-30
_audit_creation_method
;
Olex2 1.5
(compiled 2021.07.19 svn.r715e62df for OlexSys, GUI svn.r6383)
;
_audit_update_record
;
2021-12-01 deposited with the CCDC.	2021-12-22 downloaded from the CCDC.
;
_cell_angle_alpha 90
_cell_angle_beta 90
_cell_angle_gamma 90
_cell_formula_units_Z 4
_cell_length_a 9.7153(9)
_cell_length_b 14.2963(12)
_cell_length_c 24.322(2)
_cell_measurement_reflns_used 9419
_cell_measurement_temperature 298.00
_cell_measurement_theta_max 53.63
_cell_measurement_theta_min 3.12
_cell_volume 3378.2(5)
_computing_cell_refinement 'SAINT V8.38A (Bruker, 2018)'
_computing_data_reduction 'SAINT V8.38A (Bruker, 2018)'
_computing_molecular_graphics 'Olex2 1.5 (Dolomanov et al., 2009)'
_computing_publication_material 'Olex2 1.5 (Dolomanov et al., 2009)'
_computing_structure_refinement 'SHELXL 2018/3 (Sheldrick, 2015)'
_computing_structure_solution 'SHELXT 2014/5 (Sheldrick, 2014)'
_diffrn_ambient_temperature 298.00
_diffrn_measured_fraction_theta_full 1.000
_diffrn_measured_fraction_theta_max 0.997
_diffrn_measurement_device_type 'Bruker APEX-II CCD'
_diffrn_measurement_method '\f and \w scans'
_diffrn_radiation_type GaK\a
_diffrn_radiation_wavelength 1.34139
_diffrn_reflns_av_R_equivalents 0.0631
_diffrn_reflns_av_unetI/netI 0.0181
_diffrn_reflns_Laue_measured_fraction_full 1.000
_diffrn_reflns_Laue_measured_fraction_max 0.997
_diffrn_reflns_limit_h_max 12
_diffrn_reflns_limit_h_min -12
_diffrn_reflns_limit_k_max 17
_diffrn_reflns_limit_k_min -17
_diffrn_reflns_limit_l_max 30
_diffrn_reflns_limit_l_min -30
_diffrn_reflns_number 181597
_diffrn_reflns_point_group_measured_fraction_full 1.000
_diffrn_reflns_point_group_measured_fraction_max 0.997
_diffrn_reflns_theta_full 53.594
_diffrn_reflns_theta_max 57.107
_diffrn_reflns_theta_min 3.119
_diffrn_source_current 2.23
_diffrn_source_power 0.1557878
_diffrn_source_voltage 69.86
_diffrn_standards_number 0
_exptl_absorpt_coefficient_mu 1.473
_exptl_absorpt_correction_T_max 0.7512
_exptl_absorpt_correction_T_min 0.5683
_exptl_absorpt_correction_type multi-scan
_exptl_absorpt_process_details
;
SADABS-2016/2 (Bruker,2016/2) was used for absorption correction.
wR2(int) was 0.1568 before and 0.0663 after correction.
The Ratio of minimum to maximum transmission is 0.7565.
The \l/2 correction factor is Not present.
;
_exptl_crystal_colour colourless
_exptl_crystal_colour_primary colourless
_exptl_crystal_density_diffrn 1.491
_exptl_crystal_description block
_exptl_crystal_F_000 1544
_exptl_crystal_recrystallization_method 'Re-crystallisation from solvent: toluene'
_exptl_crystal_size_max 0.2
_exptl_crystal_size_mid 0.16
_exptl_crystal_size_min 0.12
_refine_diff_density_max 0.352
_refine_diff_density_min -0.984
_refine_diff_density_rms 0.062
_refine_ls_abs_structure_details
;
 Flack x determined using 2458 quotients [(I+)-(I-)]/[(I+)+(I-)]
 (Parsons, Flack and Wagner, Acta Cryst. B69 (2013) 249-259).
;
_refine_ls_abs_structure_Flack -0.008(4)
_refine_ls_extinction_method none
_refine_ls_goodness_of_fit_ref 1.051
_refine_ls_hydrogen_treatment constr
_refine_ls_matrix_type full
_refine_ls_number_parameters 461
_refine_ls_number_reflns 6915
_refine_ls_number_restraints 792
_refine_ls_restrained_S_all 1.059
_refine_ls_R_factor_all 0.0490
_refine_ls_R_factor_gt 0.0417
_refine_ls_shift/su_max 0.001
_refine_ls_shift/su_mean 0.000
_refine_ls_structure_factor_coef Fsqd
_refine_ls_weighting_details 'w=1/[\s^2^(Fo^2^)+(0.0562P)^2^+1.6230P] where P=(Fo^2^+2Fc^2^)/3'
_refine_ls_weighting_scheme calc
_refine_ls_wR_factor_gt 0.1028
_refine_ls_wR_factor_ref 0.1078
_reflns_Friedel_coverage 0.779
_reflns_Friedel_fraction_full 1.000
_reflns_Friedel_fraction_max 0.996
_reflns_number_gt 6132
_reflns_number_total 6915
_reflns_threshold_expression 'I > 2\s(I)'
_cod_data_source_file d1ob02350k2.cif
_cod_data_source_block 1_a
_cod_depositor_comments
;
The following automatic conversions were performed:

data item '_chemical_melting_point' value '473-475' was changed to
'474.0(10)' -- the average value was taken and precision was
estimated.

Automatic conversion script
Id: cif_fix_values 7556 2019-12-06 15:28:31Z antanas 

 Adding full bibliography for 7158458.cif.
;
_cod_database_code 7158458
_shelx_shelxl_version_number 2018/3
_shelx_space_group_comment
;
The symmetry employed for this shelxl refinement is uniquely defined
by the following loop, which should always be used as a source of
symmetry information in preference to the above space-group names.
They are only intended as comments.
;
_olex2_refinement_description
;
1. Fixed Uiso
 At 1.2 times of:
  All C(H) groups, All C(H,H) groups, All N(H) groups
 At 1.5 times of:
  All C(H,H,H) groups
2. Uiso/Uaniso restraints and constraints
F1 \\sim F2 \\sim F3 \\sim O1 \\sim O2 \\sim O5 \\sim O4 \\sim N1 \\sim N2
\\sim N3 \\sim N4 \\sim N5 \\sim C1 \\sim Br1 \\sim O3 \\sim C4 \\sim C5 \\sim
C6 \\sim C7 \\sim C8 \\sim C9 \\sim C10 \\sim C11 \\sim C12 \\sim C13 \\sim C14
\\sim C15 \\sim C16 \\sim C17 \\sim C18 \\sim C19 \\sim C1A \\sim C20 \\sim C21
\\sim C22 \\sim C23 \\sim C24 \\sim C25 \\sim C26 \\sim C27 \\sim C28 \\sim C29
\\sim C30 \\sim C31 \\sim C32 \\sim C33 \\sim C34 \\sim C35 \\sim C36 \\sim C37
\\sim C38: within 2A with sigma of 0.01 and sigma for terminal atoms of 0.02
within 2A
3. Rigid body (RIGU) restrains
 F1, F2, F3, O1, O2, O5, O4, N1, N2, N3, N4, N5, C1, Br1, O3, C4, C5, C6, C7,
 C8, C9, C10, C11, C12, C13, C14, C15, C16, C17, C18, C19, C1A, C20, C21, C22,
 C23, C24, C25, C26, C27, C28, C29, C30, C31, C32, C33, C34, C35, C36, C37, C38
 with sigma for 1-2 distances of 0.001 and sigma for 1-3 distances of 0.002
4.a Ternary CH refined with riding coordinates:
 C12(H12), C16(H16)
4.b Secondary CH2 refined with riding coordinates:
 C17(H17A,H17B), C1A(H1AA,H1AB)
4.c Aromatic/amide H refined with riding coordinates:
 N4(H4), C8(H8), C15(H15), C18(H18), C20(H20), C22(H22), C24(H24), C25(H25),
 C26(H26), C29(H29), C30(H30), C31(H31), C32(H32), C33(H33), C34(H34), C36(H36),
  C37(H37), C38(H38)
4.d Idealised Me refined as rotating group:
 C35(H35A,H35B,H35C)
;
_olex2_submission_special_instructions 'No special instructions were received'

loop_
_space_group_symop_operation_xyz
'x, y, z'
'-x+1/2, -y, z+1/2'
'-x, y+1/2, -z+1/2'
'x+1/2, -y+1/2, -z'

loop_
_atom_site_label
_atom_site_type_symbol
_atom_site_fract_x
_atom_site_fract_y
_atom_site_fract_z
_atom_site_U_iso_or_equiv
_atom_site_adp_type
_atom_site_occupancy
_atom_site_site_symmetry_order
_atom_site_calc_flag
_atom_site_refinement_flags_posn
_atom_site_refinement_flags_adp
_atom_site_refinement_flags_occupancy
_atom_site_disorder_assembly
_atom_site_disorder_group
F1 F 0.6630(3) 0.8938(2) 0.39610(9) 0.0638(7) Uani 1 1 d . U . . .
F2 F 0.7735(3) 0.9649(2) 0.33179(11) 0.0721(9) Uani 1 1 d . U . . .
F3 F 0.8001(3) 0.8171(2) 0.34357(12) 0.0688(7) Uani 1 1 d . U . . .
O1 O 0.3439(3) 0.8453(2) 0.37609(12) 0.0514(7) Uani 1 1 d . U . . .
O2 O 0.4549(2) 0.58317(17) 0.26064(11) 0.0389(6) Uani 1 1 d . U . . .
O5 O 0.5801(4) 0.6072(2) 0.38647(15) 0.0755(11) Uani 1 1 d . U . . .
O4 O 0.4936(5) 0.5980(3) 0.46787(15) 0.0863(12) Uani 1 1 d . U . . .
N1 N 0.2466(3) 0.65934(18) 0.26460(12) 0.0307(6) Uani 1 1 d . U . . .
N2 N 0.5044(4) 0.6352(3) 0.42242(14) 0.0535(8) Uani 1 1 d . U . . .
N3 N 0.6593(3) 0.6697(2) 0.16281(12) 0.0360(6) Uani 1 1 d . U . . .
N4 N 0.6253(3) 0.86597(19) 0.24809(10) 0.0314(5) Uani 1 1 d . U . . .
H4 H 0.678466 0.905466 0.231936 0.038 Uiso 1 1 calc R U . . .
N5 N 0.2787(5) 0.8352(3) 0.42824(16) 0.0669(11) Uani 1 1 d . U . . .
C1 C 0.6637(3) 0.7031(2) 0.21576(14) 0.0318(6) Uani 1 1 d . U . . .
Br1 Br 0.61891(7) 0.63413(4) 0.02486(2) 0.0767(2) Uani 1 1 d . U . . .
O3 O 0.7405(2) 0.67355(18) 0.25156(11) 0.0395(6) Uani 1 1 d . U . . .
C4 C 0.3094(3) 0.8131(2) 0.25593(13) 0.0273(6) Uani 1 1 d . U . . .
C5 C 0.3869(3) 0.6549(2) 0.26123(13) 0.0275(6) Uani 1 1 d . U . . .
C6 C 0.5786(4) 0.7290(2) 0.12955(14) 0.0337(7) Uani 1 1 d . U . . .
C7 C 0.1981(3) 0.7520(2) 0.25960(15) 0.0316(7) Uani 1 1 d . U . . .
C8 C 0.2841(4) 0.9082(2) 0.24973(15) 0.0335(7) Uani 1 1 d . U . . .
H8 H 0.356558 0.950672 0.248998 0.040 Uiso 1 1 calc R U . . .
C9 C 0.4403(3) 0.7569(2) 0.26194(13) 0.0261(6) Uani 1 1 d . U . . .
C10 C 0.5600(3) 0.7845(2) 0.22131(13) 0.0283(6) Uani 1 1 d . U . . .
C11 C 0.4301(4) 0.7739(2) 0.36804(14) 0.0345(7) Uani 1 1 d . U . . .
C12 C 0.5161(3) 0.7750(2) 0.31731(13) 0.0295(6) Uani 1 1 d . U . . .
H12 H 0.588081 0.727505 0.321359 0.035 Uiso 1 1 calc R U . . .
C13 C 0.5203(3) 0.8006(2) 0.16168(14) 0.0313(6) Uani 1 1 d . U . . .
C14 C 0.4234(4) 0.7174(3) 0.41294(15) 0.0412(7) Uani 1 1 d . U . . .
C15 C 0.4470(4) 0.8726(3) 0.13775(15) 0.0389(7) Uani 1 1 d . U . . .
H15 H 0.412684 0.921295 0.159097 0.047 Uiso 1 1 calc R U . . .
C16 C 0.5863(3) 0.8695(2) 0.30614(13) 0.0329(7) Uani 1 1 d . U . . .
H16 H 0.519369 0.919925 0.311579 0.039 Uiso 1 1 calc R U . . .
C17 C 0.1582(4) 0.5779(2) 0.27400(16) 0.0368(7) Uani 1 1 d . U . . .
H17A H 0.204202 0.522332 0.260347 0.044 Uiso 1 1 calc R U . . .
H17B H 0.073448 0.585548 0.253426 0.044 Uiso 1 1 calc R U . . .
C18 C 0.0634(4) 0.7816(3) 0.25626(18) 0.0434(9) Uani 1 1 d . U . . .
H18 H -0.009469 0.739669 0.259133 0.052 Uiso 1 1 calc R U . . .
C19 C 0.5534(4) 0.7278(3) 0.07314(15) 0.0439(8) Uani 1 1 d . U . . .
C1A C 0.7473(4) 0.5925(3) 0.14572(17) 0.0428(8) Uani 1 1 d . U . . .
H1AA H 0.697905 0.555390 0.118777 0.051 Uiso 1 1 calc R U . . .
H1AB H 0.764272 0.552799 0.177353 0.051 Uiso 1 1 calc R U . . .
C20 C 0.4751(4) 0.7994(3) 0.04979(16) 0.0479(9) Uani 1 1 d . U . . .
H20 H 0.456565 0.798223 0.012281 0.057 Uiso 1 1 calc R U . . .
C21 C 0.1244(4) 0.5645(3) 0.33372(16) 0.0437(7) Uani 1 1 d . U . . .
C22 C 0.4252(4) 0.8713(3) 0.08116(16) 0.0468(8) Uani 1 1 d . U . . .
H22 H 0.376426 0.919626 0.064561 0.056 Uiso 1 1 calc R U . . .
C23 C 0.8833(4) 0.6202(3) 0.12156(15) 0.0440(8) Uani 1 1 d . U . . .
C24 C 0.1492(4) 0.9387(3) 0.24464(17) 0.0425(8) Uani 1 1 d . U . . .
H24 H 0.131498 1.001784 0.238581 0.051 Uiso 1 1 calc R U . . .
C25 C 0.0407(4) 0.8763(3) 0.2485(2) 0.0481(9) Uani 1 1 d . U . . .
H25 H -0.049032 0.898428 0.245749 0.058 Uiso 1 1 calc R U . . .
C26 C 0.9563(5) 0.5526(4) 0.09154(19) 0.0585(11) Uani 1 1 d . U . . .
H26 H 0.917361 0.494127 0.085227 0.070 Uiso 1 1 calc R U . . .
C27 C 0.7082(4) 0.8853(3) 0.34390(16) 0.0460(8) Uani 1 1 d . U . . .
C28 C 0.3269(5) 0.7587(3) 0.44940(18) 0.0566(10) Uani 1 1 d . U . . .
C29 C 1.0859(5) 0.5728(5) 0.0714(2) 0.0742(13) Uani 1 1 d . U . . .
H29 H 1.133203 0.528331 0.050861 0.089 Uiso 1 1 calc R U . . .
C30 C 0.9414(5) 0.7063(4) 0.1298(2) 0.0585(10) Uani 1 1 d . U . . .
H30 H 0.892980 0.752055 0.148939 0.070 Uiso 1 1 calc R U . . .
C31 C 0.2156(6) 0.5180(4) 0.3673(2) 0.0650(11) Uani 1 1 d . U . . .
H31 H 0.298047 0.496497 0.352458 0.078 Uiso 1 1 calc R U . . .
C32 C -0.0006(5) 0.5946(4) 0.3555(2) 0.0668(12) Uani 1 1 d . U . . .
H32 H -0.064612 0.624112 0.333023 0.080 Uiso 1 1 calc R U . . .
C33 C 1.0733(6) 0.7259(5) 0.1097(2) 0.0756(14) Uani 1 1 d . U . . .
H33 H 1.112687 0.784402 0.115401 0.091 Uiso 1 1 calc R U . . .
C34 C 1.1445(5) 0.6574(5) 0.0814(2) 0.0773(13) Uani 1 1 d . U . . .
H34 H 1.233338 0.669403 0.068989 0.093 Uiso 1 1 calc R U . . .
C35 C 0.2798(8) 0.7274(5) 0.5052(2) 0.092(2) Uani 1 1 d . U . . .
H35A H 0.213002 0.770869 0.519132 0.137 Uiso 1 1 calc R U . . .
H35B H 0.357184 0.725023 0.529683 0.137 Uiso 1 1 calc R U . . .
H35C H 0.239045 0.666439 0.502447 0.137 Uiso 1 1 calc R U . . .
C36 C 0.1887(8) 0.5023(5) 0.4218(3) 0.0949(17) Uani 1 1 d . U . . .
H36 H 0.251637 0.470474 0.443750 0.114 Uiso 1 1 calc R U . . .
C37 C -0.0293(8) 0.5805(5) 0.4103(3) 0.0975(18) Uani 1 1 d . U . . .
H37 H -0.112066 0.601421 0.425074 0.117 Uiso 1 1 calc R U . . .
C38 C 0.0671(9) 0.5345(6) 0.4436(3) 0.1033(19) Uani 1 1 d . U . . .
H38 H 0.048566 0.525684 0.480705 0.124 Uiso 1 1 calc R U . . .

loop_
_atom_site_aniso_label
_atom_site_aniso_U_11
_atom_site_aniso_U_22
_atom_site_aniso_U_33
_atom_site_aniso_U_23
_atom_site_aniso_U_13
_atom_site_aniso_U_12
F1 0.0758(17) 0.0853(19) 0.0303(10) 0.0007(11) -0.0093(10) -0.0293(15)
F2 0.088(2) 0.0812(18) 0.0475(14) 0.0101(13) -0.0177(13) -0.0569(16)
F3 0.0416(12) 0.0935(19) 0.0714(17) 0.0060(15) -0.0218(12) -0.0027(12)
O1 0.0595(17) 0.0513(16) 0.0433(14) 0.0007(12) 0.0181(12) 0.0155(13)
O2 0.0329(12) 0.0257(11) 0.0580(16) -0.0025(11) 0.0037(11) 0.0032(9)
O5 0.100(3) 0.061(2) 0.066(2) 0.0235(16) 0.0181(18) 0.0261(19)
O4 0.135(4) 0.074(2) 0.0489(18) 0.0278(17) 0.003(2) 0.007(2)
N1 0.0244(11) 0.0232(12) 0.0444(15) -0.0011(11) 0.0013(11) -0.0022(9)
N2 0.076(2) 0.0435(17) 0.0409(15) 0.0102(14) -0.0036(14) -0.0009(15)
N3 0.0384(14) 0.0335(14) 0.0360(13) -0.0018(11) 0.0066(11) 0.0008(11)
N4 0.0319(13) 0.0318(13) 0.0305(12) 0.0017(10) 0.0004(11) -0.0100(12)
N5 0.078(3) 0.075(2) 0.0484(19) -0.0045(16) 0.0301(18) 0.011(2)
C1 0.0283(14) 0.0324(15) 0.0345(13) 0.0023(12) 0.0035(11) -0.0018(12)
Br1 0.1077(5) 0.0782(4) 0.0441(3) -0.0233(2) 0.0042(3) 0.0107(3)
O3 0.0299(11) 0.0462(14) 0.0423(13) 0.0067(11) 0.0011(10) 0.0037(10)
C4 0.0256(12) 0.0251(13) 0.0312(15) -0.0022(12) 0.0001(12) 0.0019(10)
C5 0.0260(12) 0.0248(12) 0.0318(14) -0.0018(11) 0.0016(12) -0.0009(10)
C6 0.0350(16) 0.0326(15) 0.0334(14) -0.0006(12) 0.0027(12) -0.0076(12)
C7 0.0278(12) 0.0265(13) 0.0403(18) -0.0012(13) -0.0007(13) 0.0009(10)
C8 0.0338(14) 0.0250(13) 0.0415(18) 0.0001(13) -0.0006(14) 0.0024(12)
C9 0.0230(12) 0.0239(13) 0.0315(14) -0.0011(11) 0.0004(11) -0.0014(10)
C10 0.0272(13) 0.0280(14) 0.0297(13) 0.0014(11) 0.0004(11) -0.0022(11)
C11 0.0382(16) 0.0341(16) 0.0313(14) -0.0020(12) 0.0044(12) -0.0013(12)
C12 0.0301(15) 0.0294(15) 0.0288(14) 0.0016(12) -0.0002(11) -0.0025(12)
C13 0.0322(15) 0.0326(15) 0.0292(14) 0.0013(12) 0.0000(12) -0.0042(12)
C14 0.052(2) 0.0387(17) 0.0333(15) 0.0011(13) 0.0043(14) -0.0087(13)
C15 0.0441(18) 0.0377(17) 0.0348(15) 0.0049(14) -0.0034(13) 0.0001(15)
C16 0.0363(16) 0.0325(15) 0.0298(13) 0.0012(13) -0.0023(12) -0.0094(13)
C17 0.0334(16) 0.0275(15) 0.0494(17) -0.0049(14) 0.0029(14) -0.0097(13)
C18 0.0265(14) 0.0363(16) 0.067(2) 0.0018(17) -0.0015(16) 0.0013(13)
C19 0.049(2) 0.050(2) 0.0331(15) -0.0032(14) 0.0039(14) -0.0085(16)
C1A 0.0484(18) 0.0326(17) 0.048(2) -0.0001(15) 0.0143(16) 0.0029(14)
C20 0.056(2) 0.056(2) 0.0318(17) 0.0026(14) -0.0055(15) -0.0100(16)
C21 0.0471(17) 0.0318(17) 0.0522(17) -0.0048(14) 0.0117(14) -0.0146(14)
C22 0.052(2) 0.052(2) 0.0363(16) 0.0079(15) -0.0090(15) -0.0016(17)
C23 0.0412(17) 0.0501(18) 0.0407(17) 0.0094(15) 0.0077(15) 0.0063(14)
C24 0.0370(15) 0.0285(16) 0.062(2) 0.0025(16) -0.0021(16) 0.0087(12)
C25 0.0312(16) 0.0384(16) 0.075(3) 0.0026(18) -0.0037(18) 0.0074(13)
C26 0.057(2) 0.063(2) 0.056(2) 0.0131(19) 0.018(2) 0.0218(19)
C27 0.0496(18) 0.0540(19) 0.0345(15) 0.0051(15) -0.0074(13) -0.0221(13)
C28 0.069(3) 0.063(2) 0.0384(19) -0.0050(16) 0.0177(17) -0.0110(18)
C29 0.054(2) 0.104(3) 0.064(3) 0.026(3) 0.021(2) 0.029(2)
C30 0.056(2) 0.067(2) 0.052(2) -0.001(2) 0.0113(19) -0.0124(19)
C31 0.072(3) 0.062(3) 0.061(2) 0.009(2) 0.003(2) -0.007(2)
C32 0.059(2) 0.065(3) 0.076(3) -0.015(2) 0.027(2) -0.008(2)
C33 0.059(2) 0.107(4) 0.061(3) 0.003(3) 0.007(2) -0.024(2)
C34 0.041(2) 0.130(3) 0.061(3) 0.023(3) 0.009(2) 0.009(2)
C35 0.134(5) 0.093(4) 0.048(3) 0.000(3) 0.044(3) -0.018(4)
C36 0.118(4) 0.104(4) 0.062(3) 0.020(3) 0.002(3) -0.035(3)
C37 0.109(4) 0.103(4) 0.081(3) -0.020(3) 0.044(3) -0.028(3)
C38 0.136(4) 0.106(5) 0.068(3) 0.001(3) 0.031(3) -0.048(3)

loop_
_atom_type_symbol
_atom_type_description
_atom_type_scat_dispersion_real
_atom_type_scat_dispersion_imag
_atom_type_scat_source
C C 0.0137 0.0067 'International Tables Vol C Tables 4.2.6.8 and 6.1.1.4'
H H 0.0000 0.0000 'International Tables Vol C Tables 4.2.6.8 and 6.1.1.4'
Br Br -0.9338 1.0006 'International Tables Vol C Tables 4.2.6.8 and 6.1.1.4'
F F 0.0583 0.0400 'International Tables Vol C Tables 4.2.6.8 and 6.1.1.4'
N N 0.0241 0.0134 'International Tables Vol C Tables 4.2.6.8 and 6.1.1.4'
O O 0.0389 0.0241 'International Tables Vol C Tables 4.2.6.8 and 6.1.1.4'

loop_
_geom_angle_atom_site_label_1
_geom_angle_atom_site_label_2
_geom_angle_atom_site_label_3
_geom_angle
_geom_angle_site_symmetry_1
_geom_angle_site_symmetry_3
_geom_angle_publ_flag
C11 O1 N5 109.4(3) . . ?
C5 N1 C7 111.8(3) . . ?
C5 N1 C17 123.9(3) . . ?
C7 N1 C17 124.3(3) . . ?
O5 N2 O4 123.9(4) . . ?
O5 N2 C14 119.3(3) . . ?
O4 N2 C14 116.8(4) . . ?
C1 N3 C6 110.3(3) . . ?
C1 N3 C1A 120.8(3) . . ?
C6 N3 C1A 128.2(3) . . ?
C10 N4 H4 125.0 . . ?
C16 N4 H4 125.0 . . ?
C16 N4 C10 110.0(2) . . ?
C28 N5 O1 106.2(3) . . ?
N3 C1 C10 108.8(3) . . ?
O3 C1 N3 124.5(3) . . ?
O3 C1 C10 126.6(3) . . ?
C7 C4 C9 108.3(3) . . ?
C8 C4 C7 118.9(3) . . ?
C8 C4 C9 132.8(3) . . ?
O2 C5 N1 125.4(3) . . ?
O2 C5 C9 127.6(3) . . ?
N1 C5 C9 106.9(3) . . ?
C13 C6 N3 110.1(3) . . ?
C19 C6 N3 130.9(3) . . ?
C19 C6 C13 119.0(3) . . ?
C4 C7 N1 109.6(3) . . ?
C18 C7 N1 127.6(3) . . ?
C18 C7 C4 122.8(3) . . ?
C4 C8 H8 120.5 . . ?
C24 C8 C4 119.0(3) . . ?
C24 C8 H8 120.5 . . ?
C4 C9 C5 102.6(2) . . ?
C4 C9 C10 115.3(3) . . ?
C4 C9 C12 113.2(3) . . ?
C5 C9 C10 118.4(3) . . ?
C5 C9 C12 108.9(3) . . ?
C12 C9 C10 98.8(2) . . ?
N4 C10 C1 110.6(3) . . ?
N4 C10 C9 103.8(2) . . ?
N4 C10 C13 114.2(3) . . ?
C1 C10 C9 110.3(3) . . ?
C13 C10 C1 101.3(3) . . ?
C13 C10 C9 116.8(3) . . ?
O1 C11 C12 117.7(3) . . ?
O1 C11 C14 107.8(3) . . ?
C14 C11 C12 134.3(3) . . ?
C9 C12 H12 108.0 . . ?
C11 C12 C9 116.7(3) . . ?
C11 C12 H12 108.0 . . ?
C11 C12 C16 113.9(3) . . ?
C16 C12 C9 101.7(2) . . ?
C16 C12 H12 108.0 . . ?
C6 C13 C10 108.5(3) . . ?
C15 C13 C6 121.1(3) . . ?
C15 C13 C10 130.3(3) . . ?
C11 C14 N2 126.1(3) . . ?
C11 C14 C28 106.7(4) . . ?
C28 C14 N2 127.1(4) . . ?
C13 C15 H15 120.5 . . ?
C13 C15 C22 119.0(4) . . ?
C22 C15 H15 120.5 . . ?
N4 C16 C12 104.8(3) . . ?
N4 C16 H16 109.1 . . ?
N4 C16 C27 112.8(3) . . ?
C12 C16 H16 109.1 . . ?
C27 C16 C12 111.7(3) . . ?
C27 C16 H16 109.1 . . ?
N1 C17 H17A 109.1 . . ?
N1 C17 H17B 109.1 . . ?
N1 C17 C21 112.4(3) . . ?
H17A C17 H17B 107.9 . . ?
C21 C17 H17A 109.1 . . ?
C21 C17 H17B 109.1 . . ?
C7 C18 H18 121.3 . . ?
C7 C18 C25 117.3(3) . . ?
C25 C18 H18 121.3 . . ?
C6 C19 Br1 124.1(3) . . ?
C6 C19 C20 119.2(4) . . ?
C20 C19 Br1 116.7(3) . . ?
N3 C1A H1AA 108.4 . . ?
N3 C1A H1AB 108.4 . . ?
N3 C1A C23 115.4(3) . . ?
H1AA C1A H1AB 107.5 . . ?
C23 C1A H1AA 108.4 . . ?
C23 C1A H1AB 108.4 . . ?
C19 C20 H20 119.4 . . ?
C22 C20 C19 121.1(4) . . ?
C22 C20 H20 119.4 . . ?
C31 C21 C17 119.6(4) . . ?
C31 C21 C32 119.0(4) . . ?
C32 C21 C17 121.3(4) . . ?
C15 C22 H22 119.8 . . ?
C20 C22 C15 120.5(4) . . ?
C20 C22 H22 119.8 . . ?
C26 C23 C1A 117.8(4) . . ?
C30 C23 C1A 122.9(4) . . ?
C30 C23 C26 119.2(4) . . ?
C8 C24 H24 119.6 . . ?
C25 C24 C8 120.7(3) . . ?
C25 C24 H24 119.6 . . ?
C18 C25 H25 119.4 . . ?
C24 C25 C18 121.2(3) . . ?
C24 C25 H25 119.4 . . ?
C23 C26 H26 120.0 . . ?
C29 C26 C23 120.0(5) . . ?
C29 C26 H26 120.0 . . ?
F1 C27 C16 109.3(3) . . ?
F2 C27 F1 106.6(3) . . ?
F2 C27 C16 111.4(3) . . ?
F3 C27 F1 107.0(3) . . ?
F3 C27 F2 107.8(3) . . ?
F3 C27 C16 114.5(3) . . ?
N5 C28 C14 109.9(4) . . ?
N5 C28 C35 120.0(5) . . ?
C14 C28 C35 130.0(5) . . ?
C26 C29 H29 119.8 . . ?
C34 C29 C26 120.3(5) . . ?
C34 C29 H29 119.8 . . ?
C23 C30 H30 119.8 . . ?
C23 C30 C33 120.4(5) . . ?
C33 C30 H30 119.8 . . ?
C21 C31 H31 119.0 . . ?
C36 C31 C21 122.0(6) . . ?
C36 C31 H31 119.0 . . ?
C21 C32 H32 120.0 . . ?
C37 C32 C21 120.1(6) . . ?
C37 C32 H32 120.0 . . ?
C30 C33 H33 120.3 . . ?
C34 C33 C30 119.4(6) . . ?
C34 C33 H33 120.3 . . ?
C29 C34 C33 120.6(5) . . ?
C29 C34 H34 119.7 . . ?
C33 C34 H34 119.7 . . ?
C28 C35 H35A 109.5 . . ?
C28 C35 H35B 109.5 . . ?
C28 C35 H35C 109.5 . . ?
H35A C35 H35B 109.5 . . ?
H35A C35 H35C 109.5 . . ?
H35B C35 H35C 109.5 . . ?
C31 C36 H36 120.6 . . ?
C31 C36 C38 118.8(7) . . ?
C38 C36 H36 120.6 . . ?
C32 C37 H37 120.3 . . ?
C32 C37 C38 119.4(7) . . ?
C38 C37 H37 120.3 . . ?
C36 C38 C37 120.7(6) . . ?
C36 C38 H38 119.7 . . ?
C37 C38 H38 119.7 . . ?

loop_
_geom_bond_atom_site_label_1
_geom_bond_atom_site_label_2
_geom_bond_distance
_geom_bond_site_symmetry_2
_geom_bond_publ_flag
F1 C27 1.349(5) . ?
F2 C27 1.336(5) . ?
F3 C27 1.322(5) . ?
O1 N5 1.425(4) . ?
O1 C11 1.335(4) . ?
O2 C5 1.220(4) . ?
O5 N2 1.211(5) . ?
O4 N2 1.231(5) . ?
N1 C5 1.367(4) . ?
N1 C7 1.411(4) . ?
N1 C17 1.465(4) . ?
N2 C14 1.433(6) . ?
N3 C1 1.374(5) . ?
N3 C6 1.410(5) . ?
N3 C1A 1.457(5) . ?
N4 H4 0.8600 . ?
N4 C10 1.478(4) . ?
N4 C16 1.463(4) . ?
N5 C28 1.296(7) . ?
C1 O3 1.222(4) . ?
C1 C10 1.546(5) . ?
Br1 C19 1.891(4) . ?
C4 C7 1.394(5) . ?
C4 C8 1.389(5) . ?
C4 C9 1.511(4) . ?
C5 C9 1.548(4) . ?
C6 C13 1.407(5) . ?
C6 C19 1.394(5) . ?
C7 C18 1.378(5) . ?
C8 H8 0.9300 . ?
C8 C24 1.387(5) . ?
C9 C10 1.576(4) . ?
C9 C12 1.556(4) . ?
C10 C13 1.518(4) . ?
C11 C12 1.490(5) . ?
C11 C14 1.360(5) . ?
C12 H12 0.9800 . ?
C12 C16 1.538(5) . ?
C13 C15 1.380(5) . ?
C14 C28 1.419(6) . ?
C15 H15 0.9300 . ?
C15 C22 1.393(5) . ?
C16 H16 0.9800 . ?
C16 C27 1.515(5) . ?
C17 H17A 0.9700 . ?
C17 H17B 0.9700 . ?
C17 C21 1.501(5) . ?
C18 H18 0.9300 . ?
C18 C25 1.385(6) . ?
C19 C20 1.396(6) . ?
C1A H1AA 0.9700 . ?
C1A H1AB 0.9700 . ?
C1A C23 1.499(5) . ?
C20 H20 0.9300 . ?
C20 C22 1.369(6) . ?
C21 C31 1.376(7) . ?
C21 C32 1.393(6) . ?
C22 H22 0.9300 . ?
C23 C26 1.404(6) . ?
C23 C30 1.369(6) . ?
C24 H24 0.9300 . ?
C24 C25 1.384(5) . ?
C25 H25 0.9300 . ?
C26 H26 0.9300 . ?
C26 C29 1.382(7) . ?
C28 C35 1.500(6) . ?
C29 H29 0.9300 . ?
C29 C34 1.359(9) . ?
C30 H30 0.9300 . ?
C30 C33 1.400(7) . ?
C31 H31 0.9300 . ?
C31 C36 1.372(8) . ?
C32 H32 0.9300 . ?
C32 C37 1.375(8) . ?
C33 H33 0.9300 . ?
C33 C34 1.383(9) . ?
C34 H34 0.9300 . ?
C35 H35A 0.9600 . ?
C35 H35B 0.9600 . ?
C35 H35C 0.9600 . ?
C36 H36 0.9300 . ?
C36 C38 1.373(11) . ?
C37 H37 0.9300 . ?
C37 C38 1.403(12) . ?
C38 H38 0.9300 . ?

loop_
_geom_torsion_atom_site_label_1
_geom_torsion_atom_site_label_2
_geom_torsion_atom_site_label_3
_geom_torsion_atom_site_label_4
_geom_torsion
_geom_torsion_site_symmetry_1
_geom_torsion_site_symmetry_2
_geom_torsion_site_symmetry_3
_geom_torsion_site_symmetry_4
_geom_torsion_publ_flag
O1 N5 C28 C14 0.3(5) . . . . ?
O1 N5 C28 C35 179.5(5) . . . . ?
O1 C11 C12 C9 -71.4(4) . . . . ?
O1 C11 C12 C16 46.7(4) . . . . ?
O1 C11 C14 N2 -176.7(4) . . . . ?
O1 C11 C14 C28 0.0(4) . . . . ?
O2 C5 C9 C4 173.8(3) . . . . ?
O2 C5 C9 C10 45.6(5) . . . . ?
O2 C5 C9 C12 -66.0(4) . . . . ?
O5 N2 C14 C11 -5.8(6) . . . . ?
O5 N2 C14 C28 178.1(5) . . . . ?
O4 N2 C14 C11 173.1(4) . . . . ?
O4 N2 C14 C28 -3.0(7) . . . . ?
N1 C5 C9 C4 -9.6(3) . . . . ?
N1 C5 C9 C10 -137.8(3) . . . . ?
N1 C5 C9 C12 110.6(3) . . . . ?
N1 C7 C18 C25 -176.5(4) . . . . ?
N1 C17 C21 C31 -83.7(5) . . . . ?
N1 C17 C21 C32 99.3(4) . . . . ?
N2 C14 C28 N5 176.5(4) . . . . ?
N2 C14 C28 C35 -2.6(8) . . . . ?
N3 C1 C10 N4 -131.5(3) . . . . ?
N3 C1 C10 C9 114.3(3) . . . . ?
N3 C1 C10 C13 -10.0(3) . . . . ?
N3 C6 C13 C10 -3.0(4) . . . . ?
N3 C6 C13 C15 174.1(3) . . . . ?
N3 C6 C19 Br1 4.0(6) . . . . ?
N3 C6 C19 C20 -175.9(4) . . . . ?
N3 C1A C23 C26 -163.6(4) . . . . ?
N3 C1A C23 C30 19.7(6) . . . . ?
N4 C10 C13 C6 126.6(3) . . . . ?
N4 C10 C13 C15 -50.2(5) . . . . ?
N4 C16 C27 F1 176.0(3) . . . . ?
N4 C16 C27 F2 58.6(5) . . . . ?
N4 C16 C27 F3 -64.1(4) . . . . ?
N5 O1 C11 C12 -175.8(3) . . . . ?
N5 O1 C11 C14 0.2(4) . . . . ?
C1 N3 C6 C13 -3.8(4) . . . . ?
C1 N3 C6 C19 174.5(4) . . . . ?
C1 N3 C1A C23 -92.1(4) . . . . ?
C1 C10 C13 C6 7.7(3) . . . . ?
C1 C10 C13 C15 -169.1(4) . . . . ?
Br1 C19 C20 C22 -178.8(3) . . . . ?
O3 C1 C10 N4 46.9(4) . . . . ?
O3 C1 C10 C9 -67.3(4) . . . . ?
O3 C1 C10 C13 168.3(3) . . . . ?
C4 C7 C18 C25 0.6(6) . . . . ?
C4 C8 C24 C25 3.3(6) . . . . ?
C4 C9 C10 N4 82.4(3) . . . . ?
C4 C9 C10 C1 -159.1(3) . . . . ?
C4 C9 C10 C13 -44.2(4) . . . . ?
C4 C9 C12 C11 46.8(4) . . . . ?
C4 C9 C12 C16 -77.8(3) . . . . ?
C5 N1 C7 C4 -3.6(4) . . . . ?
C5 N1 C7 C18 173.8(4) . . . . ?
C5 N1 C17 C21 94.3(4) . . . . ?
C5 C9 C10 N4 -155.6(3) . . . . ?
C5 C9 C10 C1 -37.2(4) . . . . ?
C5 C9 C10 C13 77.7(4) . . . . ?
C5 C9 C12 C11 -66.6(4) . . . . ?
C5 C9 C12 C16 168.8(2) . . . . ?
C6 N3 C1 O3 -169.5(3) . . . . ?
C6 N3 C1 C10 8.9(4) . . . . ?
C6 N3 C1A C23 77.0(5) . . . . ?
C6 C13 C15 C22 3.1(5) . . . . ?
C6 C19 C20 C22 1.2(6) . . . . ?
C7 N1 C5 O2 -174.9(3) . . . . ?
C7 N1 C5 C9 8.4(4) . . . . ?
C7 N1 C17 C21 -83.6(4) . . . . ?
C7 C4 C8 C24 -3.2(5) . . . . ?
C7 C4 C9 C5 7.6(3) . . . . ?
C7 C4 C9 C10 137.8(3) . . . . ?
C7 C4 C9 C12 -109.6(3) . . . . ?
C7 C18 C25 C24 -0.5(7) . . . . ?
C8 C4 C7 N1 178.8(3) . . . . ?
C8 C4 C7 C18 1.3(6) . . . . ?
C8 C4 C9 C5 -174.7(4) . . . . ?
C8 C4 C9 C10 -44.6(5) . . . . ?
C8 C4 C9 C12 68.1(5) . . . . ?
C8 C24 C25 C18 -1.4(7) . . . . ?
C9 C4 C7 N1 -3.1(4) . . . . ?
C9 C4 C7 C18 179.3(4) . . . . ?
C9 C4 C8 C24 179.4(4) . . . . ?
C9 C10 C13 C6 -112.2(3) . . . . ?
C9 C10 C13 C15 71.1(5) . . . . ?
C9 C12 C16 N4 -35.5(3) . . . . ?
C9 C12 C16 C27 -158.0(3) . . . . ?
C10 N4 C16 C12 10.9(3) . . . . ?
C10 N4 C16 C27 132.7(3) . . . . ?
C10 C9 C12 C11 169.1(3) . . . . ?
C10 C9 C12 C16 44.6(3) . . . . ?
C10 C13 C15 C22 179.5(4) . . . . ?
C11 O1 N5 C28 -0.3(5) . . . . ?
C11 C12 C16 N4 -162.0(3) . . . . ?
C11 C12 C16 C27 75.5(4) . . . . ?
C11 C14 C28 N5 -0.2(5) . . . . ?
C11 C14 C28 C35 -179.3(5) . . . . ?
C12 C9 C10 N4 -38.5(3) . . . . ?
C12 C9 C10 C1 80.0(3) . . . . ?
C12 C9 C10 C13 -165.1(3) . . . . ?
C12 C11 C14 N2 -1.7(7) . . . . ?
C12 C11 C14 C28 175.1(4) . . . . ?
C12 C16 C27 F1 -66.2(4) . . . . ?
C12 C16 C27 F2 176.3(3) . . . . ?
C12 C16 C27 F3 53.7(4) . . . . ?
C13 C6 C19 Br1 -177.8(3) . . . . ?
C13 C6 C19 C20 2.2(5) . . . . ?
C13 C15 C22 C20 0.4(6) . . . . ?
C14 C11 C12 C9 113.9(5) . . . . ?
C14 C11 C12 C16 -128.0(4) . . . . ?
C16 N4 C10 C1 -100.4(3) . . . . ?
C16 N4 C10 C9 17.9(3) . . . . ?
C16 N4 C10 C13 146.1(3) . . . . ?
C17 N1 C5 O2 6.9(5) . . . . ?
C17 N1 C5 C9 -169.8(3) . . . . ?
C17 N1 C7 C4 174.6(3) . . . . ?
C17 N1 C7 C18 -8.0(6) . . . . ?
C17 C21 C31 C36 -178.8(5) . . . . ?
C17 C21 C32 C37 179.4(5) . . . . ?
C19 C6 C13 C10 178.5(3) . . . . ?
C19 C6 C13 C15 -4.4(5) . . . . ?
C19 C20 C22 C15 -2.6(6) . . . . ?
C1A N3 C1 O3 1.4(5) . . . . ?
C1A N3 C1 C10 179.8(3) . . . . ?
C1A N3 C6 C13 -173.9(3) . . . . ?
C1A N3 C6 C19 4.4(6) . . . . ?
C1A C23 C26 C29 -176.0(4) . . . . ?
C1A C23 C30 C33 175.1(4) . . . . ?
C21 C31 C36 C38 -0.3(9) . . . . ?
C21 C32 C37 C38 -1.0(9) . . . . ?
C23 C26 C29 C34 1.3(7) . . . . ?
C23 C30 C33 C34 0.0(8) . . . . ?
C26 C23 C30 C33 -1.5(7) . . . . ?
C26 C29 C34 C33 -2.8(8) . . . . ?
C30 C23 C26 C29 0.8(7) . . . . ?
C30 C33 C34 C29 2.1(8) . . . . ?
C31 C21 C32 C37 2.3(7) . . . . ?
C31 C36 C38 C37 1.5(11) . . . . ?
C32 C21 C31 C36 -1.7(7) . . . . ?
C32 C37 C38 C36 -0.9(11) . . . . ?
